data_7032498
loop_
_publ_author_name
'Pop, Alexandra'
'Wang, Lingfang'
'Dorcet, Vincent'
'Roisnel, Thierry'
'Carpentier, Jean-Fran\,cois'
'Silvestru, Anca'
'Sarazin, Yann'

_publ_section_title
;
 On the coordination chemistry of organochalcogenolates R(NMe2)^E(-) and
 R(NMe2)^E^O(-) (E = S, Se) onto lead(ii) and lighter divalent tetrel
 elements.
;
_journal_issue 43
_journal_name_full 'Dalton transactions (Cambridge, England : 2003)'
_journal_page_first 16459
_journal_page_last 16474
_journal_paper_doi 10.1039/c4dt02252a
_journal_volume 43
_journal_year 2014
_chemical_compound_source 'synthesis as described'
_chemical_formula_moiety 'C26 H28 F12 N2 O2 Pb Se2'
_chemical_formula_sum 'C26 H28 F12 N2 O2 Pb Se2'
_chemical_formula_weight 993.61
_chemical_name_systematic
;
 ?
;
_space_group_IT_number 2
_symmetry_cell_setting triclinic
_symmetry_Int_Tables_number 2
_symmetry_space_group_name_Hall '-P 1'
_symmetry_space_group_name_H-M 'P -1'
_atom_sites_solution_hydrogens geom
_atom_sites_solution_primary direct
_atom_sites_solution_secondary difmap
_cell_angle_alpha 72.1480(10)
_cell_angle_beta 83.0470(10)
_cell_angle_gamma 67.7890(10)
_cell_formula_units_Z 2
_cell_length_a 10.0061(3)
_cell_length_b 11.5976(3)
_cell_length_c 15.2067(4)
_cell_measurement_reflns_used 9977
_cell_measurement_temperature 150(2)
_cell_measurement_theta_max 27.49
_cell_measurement_theta_min 2.37
_cell_measurement_wavelength 0.71073
_cell_volume 1555.06(8)
_computing_cell_refinement 'Bruker APEX2 (Bruker, 2006)'
_computing_data_collection 'Bruker APEX2 (Bruker, 2006)'
_computing_data_reduction 'Bruker APEX2 (Bruker, 2006)'
_computing_molecular_graphics 'Ortep-3 for Windows (Farrugia, 1997)'
_computing_publication_material
;
           WinGX publication routines (Farrugia, 2012),
           CRYSCAL (T. Roisnel, local program)
;
_computing_structure_refinement 'SHELXL-97 (Sheldrick, 1997)'
_computing_structure_solution 'SIR97 (Altomare et al., 1999)'
_diffrn_ambient_temperature 150(2)
_diffrn_detector 'CCD plate'
_diffrn_measured_fraction_theta_full 0.996
_diffrn_measured_fraction_theta_max 0.996
_diffrn_measurement_device_type 'APEXII, Bruker-AXS'
_diffrn_measurement_method 'CCD rotation images, thin slices'
_diffrn_radiation_monochromator graphite
_diffrn_radiation_probe x-ray
_diffrn_radiation_type MoK\a
_diffrn_radiation_wavelength 0.71073
_diffrn_reflns_av_R_equivalents 0.0477
_diffrn_reflns_av_unetI/netI 0.0473
_diffrn_reflns_limit_h_max 12
_diffrn_reflns_limit_h_min -11
_diffrn_reflns_limit_k_max 15
_diffrn_reflns_limit_k_min -15
_diffrn_reflns_limit_l_max 19
_diffrn_reflns_limit_l_min -18
_diffrn_reflns_number 25256
_diffrn_reflns_theta_full 27.48
_diffrn_reflns_theta_max 27.48
_diffrn_reflns_theta_min 2.95
_exptl_absorpt_coefficient_mu 7.866
_exptl_absorpt_correction_T_max 0.263
_exptl_absorpt_correction_T_min 0.107
_exptl_absorpt_correction_type multi-scan
_exptl_absorpt_process_details
;
  [Sheldrick, G.M. (2002). SADABS Bruker AXS Inc., Madison, Wisconsin, USA]
;
_exptl_crystal_colour colourless
_exptl_crystal_density_diffrn 2.122
_exptl_crystal_density_method 'not measured'
_exptl_crystal_description prism
_exptl_crystal_F_000 944
_exptl_crystal_size_max 0.44
_exptl_crystal_size_mid 0.27
_exptl_crystal_size_min 0.17
_refine_diff_density_max 1.021
_refine_diff_density_min -1.01
_refine_diff_density_rms 0.127
_refine_ls_extinction_method none
_refine_ls_goodness_of_fit_ref 1.024
_refine_ls_hydrogen_treatment constr
_refine_ls_matrix_type full
_refine_ls_number_parameters 410
_refine_ls_number_reflns 7109
_refine_ls_number_restraints 0
_refine_ls_restrained_S_all 1.024
_refine_ls_R_factor_all 0.0325
_refine_ls_R_factor_gt 0.0265
_refine_ls_shift/su_max 0.006
_refine_ls_shift/su_mean 0.001
_refine_ls_structure_factor_coef Fsqd
_refine_ls_weighting_details 'calc w=1/[\s^2^(Fo^2^)+(0.0182P)^2^+0.1157P] where P=(Fo^2^+2Fc^2^)/3'
_refine_ls_weighting_scheme calc
_refine_ls_wR_factor_gt 0.053
_refine_ls_wR_factor_ref 0.0546
_reflns_number_gt 6344
_reflns_number_total 7109
_reflns_threshold_expression >2sigma(I)
_cod_data_source_file c4dt02252a2.cif
_cod_data_source_block 15
_cod_depositor_comments 'Adding full bibliography for 7032488--7032503.cif.'
_cod_original_cell_volume 1555.06(7)
_cod_database_code 7032498

loop_
_symmetry_equiv_pos_as_xyz
'x, y, z'
'-x, -y, -z'

loop_
_atom_site_label
_atom_site_type_symbol
_atom_site_fract_x
_atom_site_fract_y
_atom_site_fract_z
_atom_site_U_iso_or_equiv
_atom_site_adp_type
_atom_site_occupancy
_atom_site_symmetry_multiplicity
_atom_site_calc_flag
_atom_site_refinement_flags
Pb1 Pb 0.145252(13) 0.152576(11) 0.827928(8) 0.01535(4) Uani 1 1 d .
O1 O 0.0797(3) 0.3620(2) 0.81210(19) 0.0305(6) Uani 1 1 d .
C2 C -0.0410(4) 0.4644(3) 0.7759(2) 0.0203(8) Uani 1 1 d .
C3 C 0.0080(4) 0.5739(4) 0.7138(3) 0.0318(9) Uani 1 1 d .
F4 F 0.0843(3) 0.5392(3) 0.64218(19) 0.0539(7) Uani 1 1 d .
F5 F 0.0900(3) 0.6057(2) 0.75798(19) 0.0479(7) Uani 1 1 d .
F6 F -0.1027(3) 0.6837(2) 0.67834(17) 0.0456(6) Uani 1 1 d .
C7 C -0.1347(4) 0.5093(4) 0.8556(3) 0.0322(9) Uani 1 1 d .
F8 F -0.0671(3) 0.5447(3) 0.90661(18) 0.0526(7) Uani 1 1 d .
F9 F -0.2569(2) 0.6096(2) 0.82831(18) 0.0506(7) Uani 1 1 d .
F10 F -0.1736(3) 0.4134(3) 0.91227(17) 0.0550(7) Uani 1 1 d .
C11 C -0.1298(4) 0.4368(3) 0.7139(2) 0.0191(7) Uani 1 1 d .
H11A H -0.0766 0.429 0.6554 0.023 Uiso 1 1 calc R
H11B H -0.2229 0.5104 0.6986 0.023 Uiso 1 1 calc R
Se2 Se 0.43984(3) 0.20675(3) 0.77351(2) 0.01516(8) Uani 1 1 d .
C21 C -0.1669(3) 0.2157(3) 0.6719(2) 0.0175(7) Uani 1 1 d .
C22 C -0.1904(4) 0.2982(4) 0.5820(2) 0.0235(8) Uani 1 1 d .
H22 H -0.2017 0.3867 0.5698 0.028 Uiso 1 1 calc R
C23 C -0.1972(4) 0.2493(4) 0.5104(3) 0.0289(9) Uani 1 1 d .
H23 H -0.213 0.3049 0.449 0.035 Uiso 1 1 calc R
C24 C -0.1813(4) 0.1214(4) 0.5275(3) 0.0316(9) Uani 1 1 d .
H24 H -0.1854 0.0885 0.4783 0.038 Uiso 1 1 calc R
C25 C -0.1591(4) 0.0408(4) 0.6174(3) 0.0286(9) Uani 1 1 d .
H25 H -0.1487 -0.0475 0.6291 0.034 Uiso 1 1 calc R
C26 C -0.1518(3) 0.0859(3) 0.6905(2) 0.0198(7) Uani 1 1 d .
C27 C -0.1315(4) -0.0039(3) 0.7878(2) 0.0232(8) Uani 1 1 d .
H27A H -0.2064 0.0389 0.8283 0.028 Uiso 1 1 calc R
H27B H -0.1458 -0.084 0.7883 0.028 Uiso 1 1 calc R
N28 N 0.0113(3) -0.0396(3) 0.8260(2) 0.0227(7) Uani 1 1 d .
C29 C 0.0135(4) -0.1138(4) 0.9236(3) 0.0423(12) Uani 1 1 d .
H29A H -0.0074 -0.1916 0.9287 0.063 Uiso 1 1 calc R
H29B H -0.0597 -0.0598 0.9578 0.063 Uiso 1 1 calc R
H29C H 0.109 -0.1394 0.9494 0.063 Uiso 1 1 calc R
C30 C 0.1247(4) -0.1174(4) 0.7754(3) 0.0360(10) Uani 1 1 d .
H30A H 0.1063 -0.1956 0.7782 0.054 Uiso 1 1 calc R
H30B H 0.2185 -0.1425 0.8034 0.054 Uiso 1 1 calc R
H30C H 0.1254 -0.0664 0.7108 0.054 Uiso 1 1 calc R
O51 O 0.1827(2) 0.1680(2) 0.68252(15) 0.0222(5) Uani 1 1 d .
C52 C 0.3045(4) 0.1663(3) 0.6295(2) 0.0186(7) Uani 1 1 d .
C53 C 0.2513(4) 0.2231(4) 0.5284(2) 0.0249(8) Uani 1 1 d .
F54 F 0.1632(3) 0.3474(2) 0.51323(15) 0.0399(6) Uani 1 1 d .
F55 F 0.1792(2) 0.1604(2) 0.50726(14) 0.0340(5) Uani 1 1 d .
F56 F 0.3608(3) 0.2220(2) 0.46700(14) 0.0406(6) Uani 1 1 d .
C57 C 0.4115(4) 0.0246(4) 0.6445(2) 0.0241(8) Uani 1 1 d .
F58 F 0.3609(2) -0.0504(2) 0.61823(15) 0.0311(5) Uani 1 1 d .
F59 F 0.5370(2) 0.0174(2) 0.60105(17) 0.0387(6) Uani 1 1 d .
F60 F 0.4409(2) -0.0306(2) 0.73507(15) 0.0350(5) Uani 1 1 d .
C61 C 0.3823(4) 0.2503(3) 0.6444(2) 0.0197(7) Uani 1 1 d .
H61A H 0.3179 0.3427 0.6246 0.024 Uiso 1 1 calc R
H61B H 0.4696 0.2401 0.6047 0.024 Uiso 1 1 calc R
Se1 Se -0.16628(3) 0.27738(3) 0.77548(2) 0.01814(8) Uani 1 1 d .
C71 C 0.4322(3) 0.3775(3) 0.7685(2) 0.0166(7) Uani 1 1 d .
C72 C 0.4698(3) 0.4543(3) 0.6863(2) 0.0201(8) Uani 1 1 d .
H72 H 0.4931 0.4245 0.6328 0.024 Uiso 1 1 calc R
C73 C 0.4728(4) 0.5741(3) 0.6832(3) 0.0284(9) Uani 1 1 d .
H73 H 0.4948 0.6277 0.6267 0.034 Uiso 1 1 calc R
C74 C 0.4443(4) 0.6156(3) 0.7612(3) 0.0288(9) Uani 1 1 d .
H74 H 0.4492 0.6964 0.7594 0.035 Uiso 1 1 calc R
C75 C 0.4081(4) 0.5380(3) 0.8427(3) 0.0270(8) Uani 1 1 d .
H75 H 0.3884 0.567 0.8965 0.032 Uiso 1 1 calc R
C76 C 0.3999(3) 0.4192(3) 0.8475(2) 0.0185(7) Uani 1 1 d .
C77 C 0.3503(4) 0.3432(3) 0.9355(2) 0.0203(8) Uani 1 1 d .
H77A H 0.3382 0.3872 0.9839 0.024 Uiso 1 1 calc R
H77B H 0.255 0.3422 0.9251 0.024 Uiso 1 1 calc R
N78 N 0.4514(3) 0.2089(3) 0.96841(19) 0.0193(6) Uani 1 1 d .
C79 C 0.5843(4) 0.2060(4) 0.9996(3) 0.0316(9) Uani 1 1 d .
H79A H 0.6257 0.2594 0.9497 0.047 Uiso 1 1 calc R
H79B H 0.6532 0.1163 1.0172 0.047 Uiso 1 1 calc R
H79C H 0.564 0.2404 1.0532 0.047 Uiso 1 1 calc R
C80 C 0.3853(4) 0.1346(4) 1.0433(2) 0.0297(9) Uani 1 1 d .
H80A H 0.4531 0.0449 1.0648 0.045 Uiso 1 1 calc R
H80B H 0.2972 0.135 1.0211 0.045 Uiso 1 1 calc R
H80C H 0.3611 0.1739 1.0945 0.045 Uiso 1 1 calc R

loop_
_atom_site_aniso_label
_atom_site_aniso_U_11
_atom_site_aniso_U_22
_atom_site_aniso_U_33
_atom_site_aniso_U_23
_atom_site_aniso_U_13
_atom_site_aniso_U_12
Pb1 0.01347(7) 0.01623(7) 0.01258(7) -0.00164(5) 0.00049(5) -0.00336(5)
O1 0.0184(13) 0.0190(13) 0.0519(17) -0.0141(12) -0.0176(12) 0.0039(10)
C2 0.0142(17) 0.0167(17) 0.0292(19) -0.0101(15) -0.0056(14) -0.0002(14)
C3 0.028(2) 0.024(2) 0.047(3) -0.0161(18) -0.0097(19) -0.0059(17)
F4 0.0598(18) 0.0594(17) 0.0655(18) -0.0321(15) 0.0322(15) -0.0449(15)
F5 0.0444(15) 0.0311(13) 0.0781(19) -0.0153(13) -0.0215(13) -0.0181(11)
F6 0.0492(15) 0.0244(12) 0.0561(16) 0.0019(11) -0.0222(13) -0.0094(11)
C7 0.031(2) 0.030(2) 0.038(2) -0.0181(19) -0.0102(18) -0.0046(18)
F8 0.0466(16) 0.0669(18) 0.0584(17) -0.0460(14) -0.0100(13) -0.0109(13)
F9 0.0259(13) 0.0548(16) 0.0633(17) -0.0378(14) -0.0033(12) 0.0112(12)
F10 0.081(2) 0.0600(17) 0.0332(14) -0.0213(13) 0.0161(14) -0.0339(16)
C11 0.0183(18) 0.0142(16) 0.0229(18) -0.0035(14) -0.0043(14) -0.0042(14)
Se2 0.01106(16) 0.01683(16) 0.01790(16) -0.00579(13) 0.00047(12) -0.00485(13)
C21 0.0071(16) 0.0278(19) 0.0186(17) -0.0085(14) 0.0004(13) -0.0061(14)
C22 0.0175(18) 0.030(2) 0.0231(19) -0.0026(16) -0.0021(14) -0.0118(15)
C23 0.027(2) 0.046(2) 0.0205(19) -0.0063(17) -0.0029(15) -0.0227(18)
C24 0.030(2) 0.048(3) 0.033(2) -0.0222(19) 0.0016(17) -0.0232(19)
C25 0.027(2) 0.034(2) 0.035(2) -0.0146(18) 0.0018(17) -0.0180(17)
C26 0.0097(17) 0.0277(19) 0.0224(18) -0.0064(15) 0.0036(13) -0.0089(14)
C27 0.0190(19) 0.0260(19) 0.0274(19) -0.0055(16) 0.0035(15) -0.0139(15)
N28 0.0161(15) 0.0224(16) 0.0269(16) -0.0023(13) 0.0012(12) -0.0081(12)
C29 0.033(2) 0.047(3) 0.037(2) 0.016(2) -0.0116(19) -0.023(2)
C30 0.023(2) 0.028(2) 0.062(3) -0.024(2) 0.0057(19) -0.0072(17)
O51 0.0154(12) 0.0412(15) 0.0158(12) -0.0129(11) 0.0055(9) -0.0144(11)
C52 0.0191(18) 0.0258(18) 0.0147(16) -0.0102(14) 0.0040(13) -0.0099(14)
C53 0.030(2) 0.032(2) 0.0176(18) -0.0096(16) 0.0021(15) -0.0153(17)
F54 0.0502(15) 0.0325(13) 0.0300(13) -0.0055(10) -0.0171(11) -0.0050(11)
F55 0.0433(14) 0.0469(14) 0.0229(11) -0.0117(10) -0.0052(10) -0.0254(11)
F56 0.0496(15) 0.0647(17) 0.0184(11) -0.0155(11) 0.0151(10) -0.0341(13)
C57 0.022(2) 0.031(2) 0.0242(19) -0.0141(16) 0.0038(15) -0.0110(16)
F58 0.0317(12) 0.0296(12) 0.0429(13) -0.0203(10) 0.0022(10) -0.0156(10)
F59 0.0183(12) 0.0410(14) 0.0607(16) -0.0261(12) 0.0146(11) -0.0099(10)
F60 0.0429(14) 0.0257(12) 0.0335(13) -0.0088(10) -0.0113(10) -0.0055(10)
C61 0.0213(19) 0.0221(18) 0.0187(17) -0.0057(14) 0.0013(14) -0.0114(15)
Se1 0.01432(17) 0.02420(18) 0.01739(17) -0.00710(14) 0.00175(13) -0.00816(14)
C71 0.0059(16) 0.0177(17) 0.0256(18) -0.0050(14) -0.0025(13) -0.0039(13)
C72 0.0134(17) 0.0235(18) 0.0226(18) -0.0021(15) -0.0037(14) -0.0082(14)
C73 0.0164(19) 0.0216(19) 0.038(2) 0.0044(17) -0.0048(16) -0.0062(15)
C74 0.022(2) 0.0150(18) 0.049(3) -0.0048(17) -0.0112(18) -0.0065(15)
C75 0.021(2) 0.026(2) 0.035(2) -0.0133(17) -0.0056(16) -0.0039(16)
C76 0.0089(16) 0.0201(18) 0.0236(18) -0.0054(14) -0.0036(13) -0.0016(13)
C77 0.0136(17) 0.0223(18) 0.0232(18) -0.0104(15) 0.0010(14) -0.0015(14)
N78 0.0171(15) 0.0223(15) 0.0183(15) -0.0048(12) -0.0005(12) -0.0075(12)
C79 0.022(2) 0.039(2) 0.029(2) -0.0006(18) -0.0075(16) -0.0108(17)
C80 0.033(2) 0.035(2) 0.023(2) -0.0060(17) 0.0047(16) -0.0180(18)

loop_
_atom_type_symbol
_atom_type_description
_atom_type_scat_dispersion_real
_atom_type_scat_dispersion_imag
_atom_type_scat_source
C C 0.0033 0.0016 'International Tables Vol C Tables 4.2.6.8 and 6.1.1.4'
H H 0 0 'International Tables Vol C Tables 4.2.6.8 and 6.1.1.4'
N N 0.0061 0.0033 'International Tables Vol C Tables 4.2.6.8 and 6.1.1.4'
O O 0.0106 0.006 'International Tables Vol C Tables 4.2.6.8 and 6.1.1.4'
F F 0.0171 0.0103 'International Tables Vol C Tables 4.2.6.8 and 6.1.1.4'
Se Se -0.0929 2.2259 'International Tables Vol C Tables 4.2.6.8 and 6.1.1.4'
Pb Pb -3.3944 10.1111 'International Tables Vol C Tables 4.2.6.8 and 6.1.1.4'

loop_
_geom_angle_atom_site_label_1
_geom_angle_atom_site_label_2
_geom_angle_atom_site_label_3
_geom_angle
O51 Pb1 O1 95.71(10)
O51 Pb1 Se1 84.46(6)
O1 Pb1 Se1 72.47(6)
O51 Pb1 Se2 72.89(6)
O1 Pb1 Se2 76.41(7)
Se1 Pb1 Se2 139.142(9)
C2 O1 Pb1 131.5(2)
O1 C2 C3 107.3(3)
O1 C2 C7 108.5(3)
C3 C2 C7 109.7(3)
O1 C2 C11 114.4(3)
C3 C2 C11 106.2(3)
C7 C2 C11 110.5(3)
F4 C3 F5 107.2(3)
F4 C3 F6 106.2(3)
F5 C3 F6 106.3(3)
F4 C3 C2 110.7(3)
F5 C3 C2 112.9(3)
F6 C3 C2 113.0(3)
F8 C7 F9 106.1(3)
F8 C7 F10 107.0(3)
F9 C7 F10 106.0(3)
F8 C7 C2 112.9(3)
F9 C7 C2 113.9(3)
F10 C7 C2 110.4(3)
C2 C11 Se1 111.0(2)
C2 C11 H11A 109.4
Se1 C11 H11A 109.4
C2 C11 H11B 109.4
Se1 C11 H11B 109.4
H11A C11 H11B 108
C71 Se2 C61 96.49(14)
C71 Se2 Pb1 116.25(9)
C61 Se2 Pb1 85.66(10)
C22 C21 C26 120.7(3)
C22 C21 Se1 121.9(3)
C26 C21 Se1 117.3(2)
C21 C22 C23 119.2(4)
C21 C22 H22 120.4
C23 C22 H22 120.4
C24 C23 C22 120.7(3)
C24 C23 H23 119.6
C22 C23 H23 119.6
C23 C24 C25 119.4(4)
C23 C24 H24 120.3
C25 C24 H24 120.3
C24 C25 C26 121.6(4)
C24 C25 H25 119.2
C26 C25 H25 119.2
C25 C26 C21 118.4(3)
C25 C26 C27 120.1(3)
C21 C26 C27 121.5(3)
N28 C27 C26 113.5(3)
N28 C27 H27A 108.9
C26 C27 H27A 108.9
N28 C27 H27B 108.9
C26 C27 H27B 108.9
H27A C27 H27B 107.7
C30 N28 C29 109.7(3)
C30 N28 C27 111.0(3)
C29 N28 C27 108.9(3)
N28 C29 H29A 109.5
N28 C29 H29B 109.5
H29A C29 H29B 109.5
N28 C29 H29C 109.5
H29A C29 H29C 109.5
H29B C29 H29C 109.5
N28 C30 H30A 109.5
N28 C30 H30B 109.5
H30A C30 H30B 109.5
N28 C30 H30C 109.5
H30A C30 H30C 109.5
H30B C30 H30C 109.5
C52 O51 Pb1 130.3(2)
O51 C52 C61 115.3(3)
O51 C52 C53 105.2(3)
C61 C52 C53 107.0(3)
O51 C52 C57 109.8(3)
C61 C52 C57 109.7(3)
C53 C52 C57 109.6(3)
F55 C53 F54 107.2(3)
F55 C53 F56 107.2(3)
F54 C53 F56 106.4(3)
F55 C53 C52 113.0(3)
F54 C53 C52 110.3(3)
F56 C53 C52 112.4(3)
F58 C57 F59 107.4(3)
F58 C57 F60 106.4(3)
F59 C57 F60 106.9(3)
F58 C57 C52 113.9(3)
F59 C57 C52 112.6(3)
F60 C57 C52 109.3(3)
C52 C61 Se2 113.7(2)
C52 C61 H61A 108.8
Se2 C61 H61A 108.8
C52 C61 H61B 108.8
Se2 C61 H61B 108.8
H61A C61 H61B 107.7
C21 Se1 C11 100.94(15)
C21 Se1 Pb1 101.57(9)
C11 Se1 Pb1 87.62(10)
C76 C71 C72 120.5(3)
C76 C71 Se2 120.1(2)
C72 C71 Se2 119.2(3)
C73 C72 C71 119.9(3)
C73 C72 H72 120.1
C71 C72 H72 120.1
C74 C73 C72 120.3(3)
C74 C73 H73 119.8
C72 C73 H73 119.8
C73 C74 C75 119.3(4)
C73 C74 H74 120.3
C75 C74 H74 120.3
C74 C75 C76 121.8(4)
C74 C75 H75 119.1
C76 C75 H75 119.1
C71 C76 C75 118.1(3)
C71 C76 C77 122.0(3)
C75 C76 C77 119.8(3)
N78 C77 C76 112.9(3)
N78 C77 H77A 109
C76 C77 H77A 109
N78 C77 H77B 109
C76 C77 H77B 109
H77A C77 H77B 107.8
C79 N78 C80 110.1(3)
C79 N78 C77 110.6(3)
C80 N78 C77 109.9(3)
N78 C79 H79A 109.5
N78 C79 H79B 109.5
H79A C79 H79B 109.5
N78 C79 H79C 109.5
H79A C79 H79C 109.5
H79B C79 H79C 109.5
N78 C80 H80A 109.5
N78 C80 H80B 109.5
H80A C80 H80B 109.5
N78 C80 H80C 109.5
H80A C80 H80C 109.5
H80B C80 H80C 109.5

loop_
_geom_bond_atom_site_label_1
_geom_bond_atom_site_label_2
_geom_bond_distance
Pb1 O51 2.161(2)
Pb1 O1 2.205(2)
Pb1 Se1 2.9885(4)
Pb1 Se2 3.2030(3)
O1 C2 1.359(4)
C2 C3 1.539(5)
C2 C7 1.537(5)
C2 C11 1.544(5)
C3 F4 1.329(4)
C3 F5 1.333(5)
C3 F6 1.340(4)
C7 F8 1.326(4)
C7 F9 1.331(4)
C7 F10 1.338(5)
C11 Se1 1.948(3)
C11 H11A 0.99
C11 H11B 0.99
Se2 C71 1.930(3)
Se2 C61 1.971(3)
C21 C22 1.395(5)
C21 C26 1.395(5)
C21 Se1 1.920(3)
C22 C23 1.392(5)
C22 H22 0.95
C23 C24 1.374(5)
C23 H23 0.95
C24 C25 1.387(5)
C24 H24 0.95
C25 C26 1.385(5)
C25 H25 0.95
C26 C27 1.512(5)
C27 N28 1.468(4)
C27 H27A 0.99
C27 H27B 0.99
N28 C30 1.461(5)
N28 C29 1.467(5)
C29 H29A 0.98
C29 H29B 0.98
C29 H29C 0.98
C30 H30A 0.98
C30 H30B 0.98
C30 H30C 0.98
O51 C52 1.375(4)
C52 C61 1.536(5)
C52 C53 1.546(5)
C52 C57 1.548(5)
C53 F55 1.323(4)
C53 F54 1.339(4)
C53 F56 1.349(4)
C57 F58 1.330(4)
C57 F59 1.332(4)
C57 F60 1.344(4)
C61 H61A 0.99
C61 H61B 0.99
C71 C76 1.389(5)
C71 C72 1.397(4)
C72 C73 1.388(5)
C72 H72 0.95
C73 C74 1.372(5)
C73 H73 0.95
C74 C75 1.389(5)
C74 H74 0.95
C75 C76 1.390(5)
C75 H75 0.95
C76 C77 1.503(5)
C77 N78 1.467(4)
C77 H77A 0.99
C77 H77B 0.99
N78 C79 1.451(5)
N78 C80 1.458(4)
C79 H79A 0.98
C79 H79B 0.98
C79 H79C 0.98
C80 H80A 0.98
C80 H80B 0.98
C80 H80C 0.98

loop_
_geom_torsion_atom_site_label_1
_geom_torsion_atom_site_label_2
_geom_torsion_atom_site_label_3
_geom_torsion_atom_site_label_4
_geom_torsion
O51 Pb1 O1 C2 70.8(3)
Se1 Pb1 O1 C2 -11.6(3)
Se2 Pb1 O1 C2 141.6(3)
Pb1 O1 C2 C3 -135.1(3)
Pb1 O1 C2 C7 106.4(3)
Pb1 O1 C2 C11 -17.5(4)
O1 C2 C3 F4 64.8(4)
C7 C2 C3 F4 -177.4(3)
C11 C2 C3 F4 -58.0(4)
O1 C2 C3 F5 -55.4(4)
C7 C2 C3 F5 62.3(4)
C11 C2 C3 F5 -178.3(3)
O1 C2 C3 F6 -176.1(3)
C7 C2 C3 F6 -58.4(4)
C11 C2 C3 F6 61.0(4)
O1 C2 C7 F8 59.1(4)
C3 C2 C7 F8 -57.9(4)
C11 C2 C7 F8 -174.7(3)
O1 C2 C7 F9 -179.8(3)
C3 C2 C7 F9 63.2(4)
C11 C2 C7 F9 -53.6(4)
O1 C2 C7 F10 -60.7(4)
C3 C2 C7 F10 -177.6(3)
C11 C2 C7 F10 65.6(4)
O1 C2 C11 Se1 50.1(4)
C3 C2 C11 Se1 168.4(2)
C7 C2 C11 Se1 -72.8(3)
O51 Pb1 Se2 C71 107.95(13)
O1 Pb1 Se2 C71 7.49(13)
Se1 Pb1 Se2 C71 48.63(11)
O51 Pb1 Se2 C61 12.84(12)
O1 Pb1 Se2 C61 -87.62(12)
Se1 Pb1 Se2 C61 -46.48(10)
C26 C21 C22 C23 -0.7(5)
Se1 C21 C22 C23 -176.7(3)
C21 C22 C23 C24 0.1(5)
C22 C23 C24 C25 0.4(6)
C23 C24 C25 C26 -0.4(6)
C24 C25 C26 C21 -0.1(5)
C24 C25 C26 C27 178.4(3)
C22 C21 C26 C25 0.7(5)
Se1 C21 C26 C25 176.8(3)
C22 C21 C26 C27 -177.8(3)
Se1 C21 C26 C27 -1.7(4)
C25 C26 C27 N28 109.8(4)
C21 C26 C27 N28 -71.7(4)
C26 C27 N28 C30 -65.7(4)
C26 C27 N28 C29 173.5(3)
O1 Pb1 O51 C52 87.6(3)
Se1 Pb1 O51 C52 159.3(3)
Se2 Pb1 O51 C52 13.8(3)
Pb1 O51 C52 C61 -45.2(4)
Pb1 O51 C52 C53 -162.8(2)
Pb1 O51 C52 C57 79.3(3)
O51 C52 C53 F55 -55.4(4)
C61 C52 C53 F55 -178.6(3)
C57 C52 C53 F55 62.6(4)
O51 C52 C53 F54 64.5(4)
C61 C52 C53 F54 -58.7(4)
C57 C52 C53 F54 -177.5(3)
O51 C52 C53 F56 -176.9(3)
C61 C52 C53 F56 59.9(4)
C57 C52 C53 F56 -58.9(4)
O51 C52 C57 F58 62.9(4)
C61 C52 C57 F58 -169.4(3)
C53 C52 C57 F58 -52.2(4)
O51 C52 C57 F59 -174.6(3)
C61 C52 C57 F59 -46.8(4)
C53 C52 C57 F59 70.3(4)
O51 C52 C57 F60 -55.9(4)
C61 C52 C57 F60 71.8(3)
C53 C52 C57 F60 -171.0(3)
O51 C52 C61 Se2 56.8(3)
C53 C52 C61 Se2 173.4(2)
C57 C52 C61 Se2 -67.8(3)
C71 Se2 C61 C52 -151.9(2)
Pb1 Se2 C61 C52 -35.9(2)
C22 C21 Se1 C11 -20.6(3)
C26 C21 Se1 C11 163.3(2)
C22 C21 Se1 Pb1 -110.4(3)
C26 C21 Se1 Pb1 73.5(2)
C2 C11 Se1 C21 -147.4(2)
C2 C11 Se1 Pb1 -46.1(2)
O51 Pb1 Se1 C21 30.17(13)
O1 Pb1 Se1 C21 127.96(13)
Se2 Pb1 Se1 C21 85.85(10)
O51 Pb1 Se1 C11 -70.51(12)
O1 Pb1 Se1 C11 27.28(13)
Se2 Pb1 Se1 C11 -14.83(11)
C61 Se2 C71 C76 150.8(3)
Pb1 Se2 C71 C76 62.4(3)
C61 Se2 C71 C72 -33.8(3)
Pb1 Se2 C71 C72 -122.2(2)
C76 C71 C72 C73 -0.9(5)
Se2 C71 C72 C73 -176.3(2)
C71 C72 C73 C74 2.4(5)
C72 C73 C74 C75 -1.9(5)
C73 C74 C75 C76 0.0(5)
C72 C71 C76 C75 -0.9(5)
Se2 C71 C76 C75 174.4(2)
C72 C71 C76 C77 176.2(3)
Se2 C71 C76 C77 -8.5(4)
C74 C75 C76 C71 1.4(5)
C74 C75 C76 C77 -175.8(3)
C71 C76 C77 N78 55.8(4)
C75 C76 C77 N78 -127.1(3)
C76 C77 N78 C79 68.6(4)
C76 C77 N78 C80 -169.7(3)
